data_4067588
loop_
_publ_author_name
'Wu, Xiang-Hua'
'Liang, Jin Hua'
'Xia, Jian-Long'
'Jin, Shan'
'Yu, Guang-Ao'
'Liu, Sheng Hua'

_publ_section_title
;
 Bimetallic Ruthenium Complexes: Synthesis, Characterization, and the
 Effect of Appending Long Carbon Chains to Their Bridges
;
_journal_issue 5
_journal_name_full Organometallics
_journal_page_first 1150
_journal_paper_doi 10.1021/om901025q
_journal_volume 29
_journal_year 2010
_chemical_formula_sum 'C46 H94 Cl2 O4 P6 Ru2'
_chemical_formula_weight 1170.07
_chemical_name_systematic
; 
 ? 
;
_space_group_IT_number 86
_symmetry_cell_setting tetragonal
_symmetry_space_group_name_Hall '-P 4bc'
_symmetry_space_group_name_H-M 'P 42/n :2'
_atom_sites_solution_hydrogens geom
_atom_sites_solution_primary direct
_atom_sites_solution_secondary difmap
_audit_creation_method SHELXL-97
_cell_angle_alpha 90.00
_cell_angle_beta 90.00
_cell_angle_gamma 90.00
_cell_formula_units_Z 4
_cell_length_a 25.1492(7)
_cell_length_b 25.1492(7)
_cell_length_c 9.6436(6)
_cell_measurement_reflns_used 9553
_cell_measurement_temperature 200(2)
_cell_measurement_theta_max 27.95
_cell_measurement_theta_min 2.26
_cell_volume 6099.4(4)
_computing_cell_refinement 'Bruker SMART'
_computing_data_collection 'Bruker SMART'
_computing_data_reduction 'Bruker SAINT'
_computing_molecular_graphics 'Bruker SHELXTL'
_computing_publication_material 'Bruker SHELXTL'
_computing_structure_refinement 'SHELXL-97 (Sheldrick, 1997)'
_computing_structure_solution 'SHELXS-97 (Sheldrick, 1990)'
_diffrn_ambient_temperature 200(2)
_diffrn_measured_fraction_theta_full 0.999
_diffrn_measured_fraction_theta_max 0.999
_diffrn_measurement_device_type 'CCD area detector'
_diffrn_measurement_method 'phi and omega scans'
_diffrn_radiation_monochromator graphite
_diffrn_radiation_source 'fine-focus sealed tube'
_diffrn_radiation_type MoK\a
_diffrn_radiation_wavelength 0.71073
_diffrn_reflns_av_R_equivalents 0.1302
_diffrn_reflns_av_sigmaI/netI 0.0479
_diffrn_reflns_limit_h_max 30
_diffrn_reflns_limit_h_min -32
_diffrn_reflns_limit_k_max 32
_diffrn_reflns_limit_k_min -32
_diffrn_reflns_limit_l_max 12
_diffrn_reflns_limit_l_min -12
_diffrn_reflns_number 62998
_diffrn_reflns_theta_full 26.99
_diffrn_reflns_theta_max 26.99
_diffrn_reflns_theta_min 1.15
_exptl_absorpt_coefficient_mu 0.775
_exptl_absorpt_correction_T_max 0.8605
_exptl_absorpt_correction_T_min 0.7678
_exptl_absorpt_correction_type none
_exptl_crystal_colour yellow
_exptl_crystal_density_diffrn 1.274
_exptl_crystal_density_method 'not measured'
_exptl_crystal_description needle
_exptl_crystal_F_000 2456
_exptl_crystal_size_max 0.36
_exptl_crystal_size_mid 0.23
_exptl_crystal_size_min 0.20
_refine_diff_density_max 1.307
_refine_diff_density_min -0.734
_refine_diff_density_rms 0.132
_refine_ls_extinction_method none
_refine_ls_goodness_of_fit_ref 1.109
_refine_ls_hydrogen_treatment constr
_refine_ls_matrix_type full
_refine_ls_number_parameters 325
_refine_ls_number_reflns 6664
_refine_ls_number_restraints 18
_refine_ls_restrained_S_all 1.110
_refine_ls_R_factor_all 0.0614
_refine_ls_R_factor_gt 0.0514
_refine_ls_shift/su_max 0.000
_refine_ls_shift/su_mean 0.000
_refine_ls_structure_factor_coef Fsqd
_refine_ls_weighting_details 'calc w=1/[\s^2^(Fo^2^)+(0.0742P)^2^+5.4310P] where P=(Fo^2^+2Fc^2^)/3'
_refine_ls_weighting_scheme calc
_refine_ls_wR_factor_gt 0.1355
_refine_ls_wR_factor_ref 0.1435
_reflns_number_gt 5557
_reflns_number_total 6664
_reflns_threshold_expression >2sigma(I)
_cod_data_source_file om901025q_si_002.cif
_cod_data_source_block 080605fm
_cod_depositor_comments
;
The following automatic conversions were performed:

'_symmetry_cell_setting' value 'Tetragonal' changed to 'tetragonal'
according to /home/saulius/struct/CIF-dictionaries/cif_core.dic
dictionary named 'cif_core.dic' version 2.4.1 from 2010-06-29.

Automatic conversion script
Id: cif_fix_values 1715 2011-07-08 13:25:40Z adriana 
;
_cod_original_sg_symbol_H-M P42/n
_cod_database_code 4067588

loop_
_symmetry_equiv_pos_as_xyz
'x, y, z'
'-x+1/2, -y+1/2, z'
'-y, x+1/2, z+1/2'
'y+1/2, -x, z+1/2'
'-x, -y, -z'
'x-1/2, y-1/2, -z'
'y, -x-1/2, -z-1/2'
'-y-1/2, x, -z-1/2'

loop_
_atom_site_label
_atom_site_type_symbol
_atom_site_fract_x
_atom_site_fract_y
_atom_site_fract_z
_atom_site_U_iso_or_equiv
_atom_site_adp_type
_atom_site_occupancy
_atom_site_symmetry_multiplicity
_atom_site_calc_flag
_atom_site_refinement_flags
_atom_site_disorder_assembly
_atom_site_disorder_group
Ru1 Ru 0.158781(10) -0.062041(11) 0.07171(3) 0.02677(11) Uani 1 1 d . . .
C1 C 0.08592(19) 0.01272(18) -0.1774(5) 0.0564(12) Uani 1 1 d . . .
H1A H 0.0565 0.0124 -0.2441 0.079(17) Uiso 1 1 calc R . .
H1B H 0.1190 0.0219 -0.2253 0.068(15) Uiso 1 1 calc R . .
H1C H 0.0787 0.0391 -0.1050 0.051(13) Uiso 1 1 calc R . .
C2 C 0.02581(15) -0.06706(19) -0.0401(5) 0.0475(10) Uani 1 1 d . . .
H2A H 0.0171 -0.0442 0.0390 0.055(13) Uiso 1 1 calc R . .
H2B H 0.0237 -0.1044 -0.0117 0.076(16) Uiso 1 1 calc R . .
H2C H 0.0005 -0.0605 -0.1154 0.063(14) Uiso 1 1 calc R . .
C3 C 0.09511(17) -0.09723(19) -0.2477(4) 0.0473(10) Uani 1 1 d . . .
H3A H 0.1012 -0.1337 -0.2154 0.10(2) Uiso 1 1 calc R . .
H3B H 0.1243 -0.0865 -0.3091 0.082(17) Uiso 1 1 calc R . .
H3C H 0.0614 -0.0956 -0.2985 0.10(2) Uiso 1 1 calc R . .
C4 C 0.2262(2) -0.0338(2) -0.2492(5) 0.0572(12) Uani 1 1 d . . .
H4A H 0.2289 0.0038 -0.2233 0.076(17) Uiso 1 1 calc R . .
H4B H 0.1923 -0.0399 -0.2970 0.11(2) Uiso 1 1 calc R . .
H4C H 0.2557 -0.0432 -0.3108 0.068(15) Uiso 1 1 calc R . .
C5 C 0.29588(16) -0.0554(2) -0.0411(5) 0.0505(11) Uani 1 1 d . . .
H5A H 0.3205 -0.0617 -0.1181 0.041(11) Uiso 1 1 calc R . .
H5B H 0.3070 -0.0764 0.0395 0.063(14) Uiso 1 1 calc R . .
H5C H 0.2961 -0.0175 -0.0171 0.077(16) Uiso 1 1 calc R . .
C6 C 0.23947(17) -0.14151(17) -0.1625(5) 0.0485(10) Uani 1 1 d . . .
H6A H 0.2694 -0.1409 -0.2276 0.044(11) Uiso 1 1 calc R . .
H6B H 0.2073 -0.1532 -0.2111 0.063(14) Uiso 1 1 calc R . .
H6C H 0.2473 -0.1662 -0.0866 0.053(14) Uiso 1 1 calc R . .
C7 C 0.25394(16) -0.14312(17) 0.2458(4) 0.0440(9) Uani 1 1 d . . .
H7A H 0.2730 -0.1495 0.3328 0.076(16) Uiso 1 1 calc R . .
H7B H 0.2796 -0.1376 0.1707 0.041(11) Uiso 1 1 calc R . .
H7C H 0.2316 -0.1740 0.2243 0.071(15) Uiso 1 1 calc R . .
C8 C 0.1759(2) -0.1028(2) 0.4189(4) 0.0572(12) Uani 1 1 d . . .
H8A H 0.2011 -0.1127 0.4920 0.084(17) Uiso 1 1 calc R . .
H8B H 0.1527 -0.1331 0.3984 0.059(14) Uiso 1 1 calc R . .
H8C H 0.1543 -0.0727 0.4501 0.13(3) Uiso 1 1 calc R . .
C9 C 0.25676(19) -0.03382(18) 0.3291(5) 0.0552(11) Uani 1 1 d . . .
H9A H 0.2361 -0.0029 0.3593 0.070(15) Uiso 1 1 calc R . .
H9B H 0.2815 -0.0232 0.2557 0.039(11) Uiso 1 1 calc R . .
H9C H 0.2768 -0.0481 0.4079 0.079(17) Uiso 1 1 calc R . .
C10 C 0.17625(16) 0.00834(16) 0.0770(4) 0.0394(9) Uani 1 1 d . . .
C11 C 0.09801(13) -0.04932(15) 0.2176(4) 0.0333(8) Uani 1 1 d . . .
H11 H 0.0781 -0.0803 0.2390 0.030(10) Uiso 1 1 calc R . .
C12 C 0.08213(14) -0.00604(14) 0.2859(3) 0.0334(7) Uani 1 1 d . . .
H12 H 0.0992 0.0264 0.2625 0.085(18) Uiso 1 1 calc R . .
C13 C 0.04065(13) -0.00349(14) 0.3942(3) 0.0297(7) Uani 1 1 d . . .
C14 C 0.01533(14) -0.04813(14) 0.4486(3) 0.0328(8) Uani 1 1 d . . .
H14 H 0.0252 -0.0821 0.4141 0.036(10) Uiso 1 1 calc R . .
C15 C 0.02343(15) 0.04560(14) 0.4499(3) 0.0326(8) Uani 1 1 d . . .
C16 C 0.0866(2) 0.1130(2) 0.4743(6) 0.0753(16) Uani 1 1 d . A .
H16A H 0.1162 0.0871 0.4762 0.090 Uiso 1 1 calc R . .
H16B H 0.0750 0.1196 0.5709 0.090 Uiso 1 1 calc R . .
C17 C 0.1050(3) 0.1649(3) 0.4076(7) 0.092(2) Uani 1 1 d . . .
H17A H 0.0742 0.1891 0.4010 0.111 Uiso 0.144(5) 1 calc PR A 1
H17B H 0.1314 0.1818 0.4698 0.111 Uiso 0.144(5) 1 calc PR A 1
H17C H 0.1377 0.1771 0.4550 0.111 Uiso 0.856(5) 1 d PR A 2
H17D H 0.0773 0.1922 0.4223 0.111 Uiso 0.856(5) 1 d PR A 2
C18 C 0.1280(12) 0.1598(9) 0.274(3) 0.020(5) Uani 0.144(5) 1 d PD A 1
H18A H 0.1042 0.1372 0.2176 0.024 Uiso 0.144(5) 1 calc PR A 1
H18B H 0.1620 0.1405 0.2845 0.024 Uiso 0.144(5) 1 calc PR A 1
C19 C 0.1392(9) 0.2109(7) 0.1910(18) 0.024 Uiso 0.144(5) 1 d PD A 1
H19A H 0.1053 0.2260 0.1569 0.024 Uiso 0.144(5) 1 calc PR A 1
H19B H 0.1563 0.2376 0.2520 0.024 Uiso 0.144(5) 1 calc PR A 1
C20 C 0.1759(7) 0.1988(9) 0.0674(16) 0.024 Uiso 0.144(5) 1 d PD A 1
H20A H 0.2042 0.1738 0.0963 0.024 Uiso 0.144(5) 1 calc PR A 1
H20B H 0.1930 0.2320 0.0350 0.024 Uiso 0.144(5) 1 calc PR A 1
C21 C 0.1429(11) 0.1741(14) -0.0515(19) 0.075(11) Uani 0.144(5) 1 d PD A 1
H21A H 0.1075 0.1911 -0.0561 0.090 Uiso 0.144(5) 1 calc PR A 1
H21B H 0.1378 0.1356 -0.0345 0.090 Uiso 0.144(5) 1 calc PR A 1
C22 C 0.1730(16) 0.1825(13) -0.1897(18) 0.090 Uiso 0.144(5) 1 d PD A 1
H22A H 0.2021 0.1562 -0.1982 0.090 Uiso 0.144(5) 1 calc PR A 1
H22B H 0.1483 0.1775 -0.2687 0.090 Uiso 0.144(5) 1 calc PR A 1
C23 C 0.1960(17) 0.2394(14) -0.192(4) 0.090 Uiso 0.144(5) 1 d PD A 1
H23A H 0.1762 0.2618 -0.1269 0.112 Uiso 0.144(5) 1 calc PR A 1
H23B H 0.1930 0.2541 -0.2856 0.112 Uiso 0.144(5) 1 calc PR A 1
H23C H 0.2335 0.2384 -0.1645 0.112 Uiso 0.144(5) 1 calc PR A 1
C18' C 0.1177(6) 0.1604(6) 0.2574(15) 0.145(6) Uani 0.856(5) 1 d PD A 2
H18C H 0.0850 0.1511 0.2060 0.174 Uiso 0.856(5) 1 calc PR A 2
H18D H 0.1437 0.1313 0.2437 0.174 Uiso 0.856(5) 1 calc PR A 2
C19' C 0.1407(6) 0.2121(5) 0.1977(13) 0.180(6) Uani 0.856(5) 1 d PD A 2
H19C H 0.1159 0.2417 0.2171 0.216 Uiso 0.856(5) 1 calc PR A 2
H19D H 0.1748 0.2201 0.2446 0.216 Uiso 0.856(5) 1 calc PR A 2
C20' C 0.1502(5) 0.2087(6) 0.0419(12) 0.175(6) Uani 0.856(5) 1 d PD A 2
H20C H 0.1695 0.2409 0.0110 0.210 Uiso 0.856(5) 1 calc PR A 2
H20D H 0.1730 0.1776 0.0219 0.210 Uiso 0.856(5) 1 calc PR A 2
C21' C 0.0994(5) 0.2038(6) -0.0393(12) 0.210 Uiso 0.856(5) 1 d PD A 2
H21C H 0.0757 0.2340 -0.0162 0.210 Uiso 0.856(5) 1 calc PR A 2
H21D H 0.0810 0.1705 -0.0127 0.210 Uiso 0.856(5) 1 calc PR A 2
C22' C 0.1101(6) 0.2035(5) -0.1951(12) 0.210 Uiso 0.856(5) 1 d PD A 2
H22C H 0.0774 0.1927 -0.2450 0.210 Uiso 0.856(5) 1 calc PR A 2
H22D H 0.1382 0.1771 -0.2163 0.210 Uiso 0.856(5) 1 calc PR A 2
C23' C 0.1279(7) 0.2587(6) -0.2461(14) 0.210 Uiso 0.856(5) 1 d PD A 2
H23D H 0.0965 0.2806 -0.2655 0.263 Uiso 0.856(5) 1 calc PR A 2
H23E H 0.1490 0.2548 -0.3308 0.263 Uiso 0.856(5) 1 calc PR A 2
H23F H 0.1495 0.2759 -0.1743 0.263 Uiso 0.856(5) 1 calc PR A 2
Cl1 Cl 0.13198(4) -0.15693(3) 0.06970(9) 0.0347(2) Uani 1 1 d . . .
O1 O 0.18780(14) 0.05249(12) 0.0785(3) 0.0612(9) Uani 1 1 d . . .
O2 O 0.04435(12) 0.09242(11) 0.3975(3) 0.0458(7) Uani 1 1 d . . .
P1 P 0.09232(4) -0.05250(4) -0.09922(10) 0.0340(2) Uani 1 1 d . . .
P2 P 0.22902(4) -0.07502(4) -0.09258(9) 0.0345(2) Uani 1 1 d . . .
P3 P 0.21220(4) -0.08431(4) 0.26375(9) 0.0345(2) Uani 1 1 d . . .

loop_
_atom_site_aniso_label
_atom_site_aniso_U_11
_atom_site_aniso_U_22
_atom_site_aniso_U_33
_atom_site_aniso_U_23
_atom_site_aniso_U_13
_atom_site_aniso_U_12
Ru1 0.02840(16) 0.03146(17) 0.02044(17) -0.00116(10) 0.00251(10) 0.00580(10)
C1 0.055(3) 0.053(3) 0.062(3) 0.020(2) -0.010(2) 0.012(2)
C2 0.034(2) 0.061(3) 0.047(2) -0.004(2) -0.0035(18) 0.0051(18)
C3 0.045(2) 0.066(3) 0.031(2) -0.0089(19) -0.0091(17) 0.0113(19)
C4 0.060(3) 0.075(3) 0.036(2) 0.013(2) 0.012(2) 0.000(2)
C5 0.037(2) 0.065(3) 0.049(3) -0.007(2) 0.0058(19) -0.0096(19)
C6 0.043(2) 0.049(2) 0.053(3) -0.013(2) 0.0175(19) -0.0025(18)
C7 0.038(2) 0.054(2) 0.041(2) 0.0009(18) -0.0077(17) 0.0115(18)
C8 0.063(3) 0.081(3) 0.028(2) 0.009(2) 0.0008(19) 0.011(3)
C9 0.065(3) 0.059(3) 0.042(2) -0.010(2) -0.017(2) -0.001(2)
C10 0.042(2) 0.040(2) 0.037(2) -0.0020(16) 0.0060(16) 0.0041(17)
C11 0.0319(18) 0.0415(19) 0.0265(17) 0.0012(15) 0.0029(14) 0.0050(15)
C12 0.0353(18) 0.038(2) 0.0265(17) -0.0020(14) 0.0042(14) 0.0056(15)
C13 0.0270(16) 0.0392(19) 0.0230(16) -0.0005(14) -0.0005(13) 0.0091(14)
C14 0.0382(19) 0.0330(18) 0.0272(17) -0.0036(14) 0.0019(14) 0.0099(15)
C15 0.0385(19) 0.0349(18) 0.0245(17) 0.0015(14) 0.0012(14) 0.0062(15)
C16 0.091(4) 0.063(3) 0.072(3) -0.001(3) 0.002(3) -0.028(3)
C17 0.100(5) 0.070(4) 0.106(5) -0.014(3) 0.031(4) -0.026(3)
C18 0.022(11) 0.007(10) 0.030(13) 0.005(9) 0.030(10) -0.005(8)
C21 0.08(3) 0.07(3) 0.07(3) 0.00(2) 0.00(2) 0.00(2)
C18' 0.139(12) 0.129(11) 0.167(14) 0.023(10) 0.044(10) -0.019(9)
C19' 0.186(14) 0.154(12) 0.199(16) 0.018(11) 0.047(12) -0.024(10)
C20' 0.167(14) 0.182(15) 0.176(14) 0.033(12) 0.003(11) -0.001(11)
Cl1 0.0404(5) 0.0328(4) 0.0307(5) -0.0008(3) 0.0003(3) 0.0029(3)
O1 0.074(2) 0.0374(17) 0.073(2) -0.0041(15) 0.0094(17) -0.0058(15)
O2 0.0535(17) 0.0396(15) 0.0443(16) 0.0028(12) 0.0119(13) 0.0016(12)
P1 0.0333(5) 0.0401(5) 0.0288(5) 0.0018(4) -0.0027(4) 0.0099(4)
P2 0.0315(5) 0.0438(5) 0.0282(5) -0.0038(4) 0.0051(4) 0.0011(4)
P3 0.0370(5) 0.0419(5) 0.0245(5) -0.0016(4) -0.0040(4) 0.0049(4)

loop_
_atom_type_symbol
_atom_type_description
_atom_type_scat_dispersion_real
_atom_type_scat_dispersion_imag
_atom_type_scat_source
C C 0.0033 0.0016 'International Tables Vol C Tables 4.2.6.8 and 6.1.1.4'
H H 0.0000 0.0000 'International Tables Vol C Tables 4.2.6.8 and 6.1.1.4'
O O 0.0106 0.0060 'International Tables Vol C Tables 4.2.6.8 and 6.1.1.4'
P P 0.1023 0.0942 'International Tables Vol C Tables 4.2.6.8 and 6.1.1.4'
Cl Cl 0.1484 0.1585 'International Tables Vol C Tables 4.2.6.8 and 6.1.1.4'
Ru Ru -1.2594 0.8363 'International Tables Vol C Tables 4.2.6.8 and 6.1.1.4'

loop_
_geom_angle_atom_site_label_1
_geom_angle_atom_site_label_2
_geom_angle_atom_site_label_3
_geom_angle
_geom_angle_site_symmetry_1
C10 Ru1 C11 90.51(15) .
C10 Ru1 P3 94.10(12) .
C11 Ru1 P3 85.67(10) .
C10 Ru1 P1 95.24(12) .
C11 Ru1 P1 86.40(10) .
P3 Ru1 P1 167.79(4) .
C10 Ru1 P2 88.45(12) .
C11 Ru1 P2 178.82(11) .
P3 Ru1 P2 93.84(3) .
P1 Ru1 P2 94.26(3) .
C10 Ru1 Cl1 177.84(12) .
C11 Ru1 Cl1 87.36(11) .
P3 Ru1 Cl1 86.12(3) .
P1 Ru1 Cl1 84.25(3) .
P2 Ru1 Cl1 93.68(3) .
P1 C1 H1A 109.5 .
P1 C1 H1B 109.5 .
H1A C1 H1B 109.5 .
P1 C1 H1C 109.5 .
H1A C1 H1C 109.5 .
H1B C1 H1C 109.5 .
P1 C2 H2A 109.5 .
P1 C2 H2B 109.5 .
H2A C2 H2B 109.5 .
P1 C2 H2C 109.5 .
H2A C2 H2C 109.5 .
H2B C2 H2C 109.5 .
P1 C3 H3A 109.5 .
P1 C3 H3B 109.5 .
H3A C3 H3B 109.5 .
P1 C3 H3C 109.5 .
H3A C3 H3C 109.5 .
H3B C3 H3C 109.5 .
P2 C4 H4A 109.5 .
P2 C4 H4B 109.5 .
H4A C4 H4B 109.5 .
P2 C4 H4C 109.5 .
H4A C4 H4C 109.5 .
H4B C4 H4C 109.5 .
P2 C5 H5A 109.5 .
P2 C5 H5B 109.5 .
H5A C5 H5B 109.5 .
P2 C5 H5C 109.5 .
H5A C5 H5C 109.5 .
H5B C5 H5C 109.5 .
P2 C6 H6A 109.5 .
P2 C6 H6B 109.5 .
H6A C6 H6B 109.5 .
P2 C6 H6C 109.5 .
H6A C6 H6C 109.5 .
H6B C6 H6C 109.5 .
P3 C7 H7A 109.5 .
P3 C7 H7B 109.5 .
H7A C7 H7B 109.5 .
P3 C7 H7C 109.5 .
H7A C7 H7C 109.5 .
H7B C7 H7C 109.5 .
P3 C8 H8A 109.5 .
P3 C8 H8B 109.5 .
H8A C8 H8B 109.5 .
P3 C8 H8C 109.5 .
H8A C8 H8C 109.5 .
H8B C8 H8C 109.5 .
P3 C9 H9A 109.5 .
P3 C9 H9B 109.5 .
H9A C9 H9B 109.5 .
P3 C9 H9C 109.5 .
H9A C9 H9C 109.5 .
H9B C9 H9C 109.5 .
O1 C10 Ru1 178.9(4) .
C12 C11 Ru1 132.3(3) .
C12 C11 H11 113.9 .
Ru1 C11 H11 113.9 .
C11 C12 C13 126.6(3) .
C11 C12 H12 116.7 .
C13 C12 H12 116.7 .
C14 C13 C15 114.9(3) .
C14 C13 C12 123.6(3) .
C15 C13 C12 121.5(3) .
C15 C14 C13 123.5(3) 5_556
C15 C14 H14 118.3 5_556
C13 C14 H14 118.3 .
C14 C15 O2 119.1(3) 5_556
C14 C15 C13 121.6(3) 5_556
O2 C15 C13 119.2(3) .
O2 C16 C17 109.0(5) .
O2 C16 H16A 109.9 .
C17 C16 H16A 109.9 .
O2 C16 H16B 109.9 .
C17 C16 H16B 109.9 .
H16A C16 H16B 108.3 .
C18 C17 C18' 11.7(18) .
C18 C17 C16 115.5(10) .
C18' C17 C16 114.3(7) .
C18 C17 H17A 108.4 .
C18' C17 H17A 98.7 .
C16 C17 H17A 108.4 .
C18 C17 H17B 108.4 .
C18' C17 H17B 118.6 .
C16 C17 H17B 108.4 .
H17A C17 H17B 107.5 .
C18 C17 H17C 96.2 .
C18' C17 H17C 107.1 .
C16 C17 H17C 109.0 .
H17A C17 H17C 119.3 .
H17B C17 H17C 14.1 .
C18 C17 H17D 118.6 .
C18' C17 H17D 110.0 .
C16 C17 H17D 108.6 .
H17A C17 H17D 13.5 .
H17B C17 H17D 95.0 .
H17C C17 H17D 107.6 .
C17 C18 C19 118.3(16) .
C17 C18 H18A 107.7 .
C19 C18 H18A 107.7 .
C17 C18 H18B 107.7 .
C19 C18 H18B 107.7 .
H18A C18 H18B 107.1 .
C20 C19 C18 110.4(9) .
C20 C19 H19A 109.6 .
C18 C19 H19A 109.6 .
C20 C19 H19B 109.6 .
C18 C19 H19B 109.6 .
H19A C19 H19B 108.1 .
C19 C20 C21 109.5(9) .
C19 C20 H20A 109.8 .
C21 C20 H20A 109.8 .
C19 C20 H20B 109.8 .
C21 C20 H20B 109.8 .
H20A C20 H20B 108.2 .
C20 C21 C22 108.8(9) .
C20 C21 H21A 109.9 .
C22 C21 H21A 109.9 .
C20 C21 H21B 109.9 .
C22 C21 H21B 109.9 .
H21A C21 H21B 108.3 .
C23 C22 C21 108.8(9) .
C23 C22 H22A 109.9 .
C21 C22 H22A 109.9 .
C23 C22 H22B 109.9 .
C21 C22 H22B 109.9 .
H22A C22 H22B 108.3 .
C17 C18' C19' 112.5(11) .
C17 C18' H18C 109.1 .
C19' C18' H18C 109.1 .
C17 C18' H18D 109.1 .
C19' C18' H18D 109.1 .
H18C C18' H18D 107.8 .
C20' C19' C18' 112.4(8) .
C20' C19' H19C 109.1 .
C18' C19' H19C 109.1 .
C20' C19' H19D 109.1 .
C18' C19' H19D 109.1 .
H19C C19' H19D 107.9 .
C21' C20' C19' 112.7(8) .
C21' C20' H20C 109.1 .
C19' C20' H20C 109.1 .
C21' C20' H20D 109.1 .
C19' C20' H20D 109.1 .
H20C C20' H20D 107.8 .
C20' C21' C22' 111.3(8) .
C20' C21' H21C 109.4 .
C22' C21' H21C 109.4 .
C20' C21' H21D 109.4 .
C22' C21' H21D 109.4 .
H21C C21' H21D 108.0 .
C21' C22' C23' 111.1(8) .
C21' C22' H22C 109.4 .
C23' C22' H22C 109.4 .
C21' C22' H22D 109.4 .
C23' C22' H22D 109.4 .
H22C C22' H22D 108.0 .
C22' C23' H23D 109.5 .
C22' C23' H23E 109.5 .
H23D C23' H23E 109.5 .
C22' C23' H23F 109.5 .
H23D C23' H23F 109.5 .
H23E C23' H23F 109.5 .
C15 O2 C16 114.2(3) .
C2 P1 C1 103.5(2) .
C2 P1 C3 99.1(2) .
C1 P1 C3 103.6(2) .
C2 P1 Ru1 114.52(14) .
C1 P1 Ru1 116.45(16) .
C3 P1 Ru1 117.32(14) .
C5 P2 C6 102.5(2) .
C5 P2 C4 96.2(2) .
C6 P2 C4 102.7(2) .
C5 P2 Ru1 117.62(15) .
C6 P2 Ru1 118.44(13) .
C4 P2 Ru1 116.02(16) .
C9 P3 C8 101.8(2) .
C9 P3 C7 104.3(2) .
C8 P3 C7 99.2(2) .
C9 P3 Ru1 117.45(16) .
C8 P3 Ru1 115.01(16) .
C7 P3 Ru1 116.55(13) .

loop_
_geom_bond_atom_site_label_1
_geom_bond_atom_site_label_2
_geom_bond_distance
_geom_bond_site_symmetry_2
Ru1 C10 1.824(4) .
Ru1 C11 2.102(3) .
Ru1 P3 2.3556(9) .
Ru1 P1 2.3598(9) .
Ru1 P2 2.3953(9) .
Ru1 Cl1 2.4799(9) .
C1 P1 1.812(4) .
C1 H1A 0.9800 .
C1 H1B 0.9800 .
C1 H1C 0.9800 .
C2 P1 1.805(4) .
C2 H2A 0.9800 .
C2 H2B 0.9800 .
C2 H2C 0.9800 .
C3 P1 1.823(4) .
C3 H3A 0.9800 .
C3 H3B 0.9800 .
C3 H3C 0.9800 .
C4 P2 1.833(4) .
C4 H4A 0.9800 .
C4 H4B 0.9800 .
C4 H4C 0.9800 .
C5 P2 1.821(4) .
C5 H5A 0.9800 .
C5 H5B 0.9800 .
C5 H5C 0.9800 .
C6 P2 1.822(4) .
C6 H6A 0.9800 .
C6 H6B 0.9800 .
C6 H6C 0.9800 .
C7 P3 1.822(4) .
C7 H7A 0.9800 .
C7 H7B 0.9800 .
C7 H7C 0.9800 .
C8 P3 1.814(4) .
C8 H8A 0.9800 .
C8 H8B 0.9800 .
C8 H8C 0.9800 .
C9 P3 1.807(4) .
C9 H9A 0.9800 .
C9 H9B 0.9800 .
C9 H9C 0.9800 .
C10 O1 1.148(5) .
C11 C12 1.333(5) .
C11 H11 0.9500 .
C12 C13 1.478(5) .
C12 H12 0.9500 .
C13 C14 1.393(5) .
C13 C15 1.414(5) .
C14 C15 1.383(5) 5_556
C14 H14 0.9500 .
C15 C14 1.383(5) 5_556
C15 O2 1.385(4) .
C16 O2 1.394(6) .
C16 C17 1.527(8) .
C16 H16A 0.9900 .
C16 H16B 0.9900 .
C17 C18 1.42(2) .
C17 C18' 1.488(13) .
C17 H17A 0.9900 .
C17 H17B 0.9900 .
C17 H17C 0.9900 .
C17 H17D 0.9900 .
C18 C19 1.540(10) .
C18 H18A 0.9900 .
C18 H18B 0.9900 .
C19 C20 1.537(9) .
C19 H19A 0.9900 .
C19 H19B 0.9900 .
C20 C21 1.545(10) .
C20 H20A 0.9900 .
C20 H20B 0.9900 .
C21 C22 1.546(10) .
C21 H21A 0.9900 .
C21 H21B 0.9900 .
C22 C23 1.545(10) .
C22 H22A 0.9900 .
C22 H22B 0.9900 .
C23 H23A 0.9800 .
C23 H23B 0.9800 .
C23 H23C 0.9800 .
C18' C19' 1.535(9) .
C18' H18C 0.9900 .
C18' H18D 0.9900 .
C19' C20' 1.523(8) .
C19' H19C 0.9900 .
C19' H19D 0.9900 .
C20' C21' 1.503(9) .
C20' H20C 0.9900 .
C20' H20D 0.9900 .
C21' C22' 1.527(8) .
C21' H21C 0.9900 .
C21' H21D 0.9900 .
C22' C23' 1.540(9) .
C22' H22C 0.9900 .
C22' H22D 0.9900 .
C23' H23D 0.9800 .
C23' H23E 0.9800 .
C23' H23F 0.9800 .

loop_
_geom_hbond_atom_site_label_D
_geom_hbond_atom_site_label_H
_geom_hbond_atom_site_label_A
_geom_hbond_distance_DH
_geom_hbond_distance_HA
_geom_hbond_distance_DA
_geom_hbond_angle_DHA
_geom_hbond_site_symmetry_A
C6 H6A Cl1 0.98 2.70 3.676(4) 172.2 4_554

loop_
_geom_torsion_atom_site_label_1
_geom_torsion_atom_site_label_2
_geom_torsion_atom_site_label_3
_geom_torsion_atom_site_label_4
_geom_torsion
_geom_torsion_site_symmetry_1
_geom_torsion_site_symmetry_4
C11 Ru1 C10 O1 -173(100) . .
P3 Ru1 C10 O1 102(23) . .
P1 Ru1 C10 O1 -86(23) . .
P2 Ru1 C10 O1 8(23) . .
Cl1 Ru1 C10 O1 -162(20) . .
C10 Ru1 C11 C12 -1.9(4) . .
P3 Ru1 C11 C12 92.1(3) . .
P1 Ru1 C11 C12 -97.2(3) . .
P2 Ru1 C11 C12 26(5) . .
Cl1 Ru1 C11 C12 178.4(4) . .
Ru1 C11 C12 C13 -175.4(3) . .
C11 C12 C13 C14 5.8(6) . .
C11 C12 C13 C15 -173.7(4) . .
C15 C13 C14 C15 -0.5(6) . 5_556
C12 C13 C14 C15 179.9(3) . 5_556
C14 C13 C15 C14 0.5(6) . 5_556
C12 C13 C15 C14 -179.9(3) . 5_556
C14 C13 C15 O2 -176.8(3) . .
C12 C13 C15 O2 2.7(5) . .
O2 C16 C17 C18 -66.2(17) . .
O2 C16 C17 C18' -53.3(10) . .
C18' C17 C18 C19 84(7) . .
C16 C17 C18 C19 170.3(19) . .
C17 C18 C19 C20 166(2) . .
C18 C19 C20 C21 79(3) . .
C19 C20 C21 C22 158(2) . .
C20 C21 C22 C23 -42(4) . .
C18 C17 C18' C19' -76(6) . .
C16 C17 C18' C19' -175.0(10) . .
C17 C18' C19' C20' -176.1(11) . .
C18' C19' C20' C21' 66.4(17) . .
C19' C20' C21' C22' 177.0(11) . .
C20' C21' C22' C23' -70.8(17) . .
C14 C15 O2 C16 86.0(5) 5_556 .
C13 C15 O2 C16 -96.6(5) . .
C17 C16 O2 C15 -178.8(4) . .
C10 Ru1 P1 C2 -114.3(2) . .
C11 Ru1 P1 C2 -24.1(2) . .
P3 Ru1 P1 C2 25.4(3) . .
P2 Ru1 P1 C2 156.84(17) . .
Cl1 Ru1 P1 C2 63.56(17) . .
C10 Ru1 P1 C1 6.5(2) . .
C11 Ru1 P1 C1 96.7(2) . .
P3 Ru1 P1 C1 146.3(2) . .
P2 Ru1 P1 C1 -82.32(19) . .
Cl1 Ru1 P1 C1 -175.60(19) . .
C10 Ru1 P1 C3 130.1(2) . .
C11 Ru1 P1 C3 -139.8(2) . .
P3 Ru1 P1 C3 -90.2(2) . .
P2 Ru1 P1 C3 41.23(18) . .
Cl1 Ru1 P1 C3 -52.05(18) . .
C10 Ru1 P2 C5 57.2(2) . .
C11 Ru1 P2 C5 29(5) . .
P3 Ru1 P2 C5 -36.84(19) . .
P1 Ru1 P2 C5 152.31(19) . .
Cl1 Ru1 P2 C5 -123.19(19) . .
C10 Ru1 P2 C6 -178.7(2) . .
C11 Ru1 P2 C6 153(5) . .
P3 Ru1 P2 C6 87.30(18) . .
P1 Ru1 P2 C6 -83.56(18) . .
Cl1 Ru1 P2 C6 0.94(18) . .
C10 Ru1 P2 C4 -55.8(2) . .
C11 Ru1 P2 C4 -84(5) . .
P3 Ru1 P2 C4 -149.8(2) . .
P1 Ru1 P2 C4 39.3(2) . .
Cl1 Ru1 P2 C4 123.8(2) . .
C10 Ru1 P3 C9 -9.2(2) . .
C11 Ru1 P3 C9 -99.4(2) . .
P1 Ru1 P3 C9 -149.1(2) . .
P2 Ru1 P3 C9 79.48(19) . .
Cl1 Ru1 P3 C9 172.92(19) . .
C10 Ru1 P3 C8 110.6(2) . .
C11 Ru1 P3 C8 20.4(2) . .
P1 Ru1 P3 C8 -29.3(3) . .
P2 Ru1 P3 C8 -160.7(2) . .
Cl1 Ru1 P3 C8 -67.3(2) . .
C10 Ru1 P3 C7 -134.0(2) . .
C11 Ru1 P3 C7 135.82(19) . .
P1 Ru1 P3 C7 86.2(2) . .
P2 Ru1 P3 C7 -45.26(17) . .
Cl1 Ru1 P3 C7 48.18(17) . .
